data_2228424
loop_
_publ_author_name
'Ha, Kwang'

_publ_section_title
;
 2-[(2-{Bis[2-(2-hydroxy-5-nitrobenzylideneamino)ethyl]amino}ethyl)iminomethyl]-4-nitrophenol
 acetonitrile monosolvate
;
_journal_coeditor_code IS2631
_journal_issue 12
_journal_name_full 'Acta Crystallographica Section E'
_journal_page_first o3222
_journal_page_last o3223
_journal_paper_doi 10.1107/S1600536810047185
_journal_volume 66
_journal_year 2010
_chemical_formula_iupac 'C27 H27 N7 O9, C2 H3 N'
_chemical_formula_moiety 'C27 H27 N7 O9, C2 H3 N'
_chemical_formula_sum 'C29 H30 N8 O9'
_chemical_formula_weight 634.61
_chemical_name_systematic
;
2-[(2-{Bis[2-(2-hydroxy-5-
nitrobenzylideneamino)ethyl]amino}ethyl)iminomethyl]-4-nitrophenol acetonitrile
monosolvate
;
_space_group_IT_number 2
_symmetry_cell_setting triclinic
_symmetry_space_group_name_Hall '-P 1'
_symmetry_space_group_name_H-M 'P -1'
_atom_sites_solution_hydrogens geom
_atom_sites_solution_primary direct
_atom_sites_solution_secondary difmap
_cell_angle_alpha 79.054(2)
_cell_angle_beta 68.293(2)
_cell_angle_gamma 88.527(2)
_cell_formula_units_Z 2
_cell_length_a 10.6097(9)
_cell_length_b 11.8168(9)
_cell_length_c 12.8003(10)
_cell_measurement_reflns_used 2046
_cell_measurement_temperature 200(2)
_cell_measurement_theta_max 25.24
_cell_measurement_theta_min 2.22
_cell_volume 1462.1(2)
_computing_cell_refinement 'SAINT (Bruker, 2000)'
_computing_data_collection 'SMART (Bruker, 2000)'
_computing_data_reduction 'SAINT (Bruker, 2000)'
_computing_molecular_graphics 'ORTEP-3 (Farrugia, 1997) and PLATON (Spek, 2009)'
_computing_publication_material 'SHELXL97 (Sheldrick, 2008)'
_computing_structure_refinement 'SHELXL97 (Sheldrick, 2008)'
_computing_structure_solution 'SHELXS97 (Sheldrick, 2008)'
_diffrn_ambient_temperature 200(2)
_diffrn_measured_fraction_theta_full 0.989
_diffrn_measured_fraction_theta_max 0.989
_diffrn_measurement_device_type 'Bruker SMART 1000 CCD'
_diffrn_measurement_method '\f and \w scans'
_diffrn_radiation_monochromator graphite
_diffrn_radiation_source 'fine-focus sealed tube'
_diffrn_radiation_type MoK\a
_diffrn_radiation_wavelength 0.71073
_diffrn_reflns_av_R_equivalents 0.0382
_diffrn_reflns_av_sigmaI/netI 0.0815
_diffrn_reflns_limit_h_max 13
_diffrn_reflns_limit_h_min -13
_diffrn_reflns_limit_k_max 13
_diffrn_reflns_limit_k_min -14
_diffrn_reflns_limit_l_max 13
_diffrn_reflns_limit_l_min -15
_diffrn_reflns_number 9227
_diffrn_reflns_theta_full 26.00
_diffrn_reflns_theta_max 26.00
_diffrn_reflns_theta_min 2.07
_diffrn_standards_decay_% 0
_diffrn_standards_interval_count 0
_diffrn_standards_interval_time 0
_diffrn_standards_number 0
_exptl_absorpt_coefficient_mu 0.110
_exptl_absorpt_correction_T_max 0.988
_exptl_absorpt_correction_T_min 0.846
_exptl_absorpt_correction_type multi-scan
_exptl_absorpt_process_details '(SADABS; Bruker, 2000)'
_exptl_crystal_colour yellow
_exptl_crystal_density_diffrn 1.441
_exptl_crystal_density_method 'not measured'
_exptl_crystal_description block
_exptl_crystal_F_000 664
_exptl_crystal_size_max 0.32
_exptl_crystal_size_mid 0.13
_exptl_crystal_size_min 0.11
_refine_diff_density_max 0.409
_refine_diff_density_min -0.415
_refine_ls_extinction_method none
_refine_ls_goodness_of_fit_ref 1.032
_refine_ls_hydrogen_treatment constr
_refine_ls_matrix_type full
_refine_ls_number_parameters 419
_refine_ls_number_reflns 5688
_refine_ls_number_restraints 0
_refine_ls_restrained_S_all 1.032
_refine_ls_R_factor_all 0.1280
_refine_ls_R_factor_gt 0.0623
_refine_ls_shift/su_max 0.000
_refine_ls_shift/su_mean 0.000
_refine_ls_structure_factor_coef Fsqd
_refine_ls_weighting_details 'calc w=1/[\s^2^(Fo^2^)+(0.0681P)^2^+0.0868P] where P=(Fo^2^+2Fc^2^)/3'
_refine_ls_weighting_scheme calc
_refine_ls_wR_factor_gt 0.1377
_refine_ls_wR_factor_ref 0.1753
_reflns_number_gt 3102
_reflns_number_total 5688
_reflns_threshold_expression I>2sigma(I)
_cod_data_source_file is2631.cif
_cod_data_source_block I
_cod_database_code 2228424

loop_
_symmetry_equiv_pos_as_xyz
'x, y, z'
'-x, -y, -z'

loop_
_atom_site_type_symbol
_atom_site_label
_atom_site_fract_x
_atom_site_fract_y
_atom_site_fract_z
_atom_site_U_iso_or_equiv
_atom_site_adp_type
_atom_site_calc_flag
_atom_site_refinement_flags
_atom_site_occupancy
_atom_site_disorder_assembly
_atom_site_disorder_group
O O1 1.1867(3) -0.08637(18) 0.09431(18) 0.0448(6) Uani d . 1 . .
H H1O 1.1937 -0.0154 0.0928 0.067 Uiso calc R 1 . .
O O2 0.8123(3) -0.2527(2) 0.6061(2) 0.0621(8) Uani d . 1 . .
O O3 0.8574(3) -0.4164(2) 0.5510(2) 0.0703(8) Uani d . 1 . .
O O4 0.8089(3) -0.13330(19) 0.10667(19) 0.0595(8) Uani d . 1 . .
H H4O 0.7975 -0.0622 0.0925 0.089 Uiso calc R 1 . .
O O5 0.4797(3) -0.2368(2) 0.6310(2) 0.0608(8) Uani d . 1 . .
O O6 0.4974(3) -0.4093(2) 0.5958(2) 0.0658(8) Uani d . 1 . .
O O7 0.7816(3) 0.09156(19) 0.4737(2) 0.0502(7) Uani d . 1 . .
H H7O 0.8186 0.1513 0.4252 0.075 Uiso calc R 1 . .
O O8 0.4783(3) 0.3083(3) 0.9032(2) 0.0830(10) Uani d . 1 . .
O O9 0.4522(3) 0.1281(3) 0.9805(2) 0.0913(11) Uani d . 1 . .
N N1 0.9339(3) 0.2871(2) 0.1376(2) 0.0324(6) Uani d . 1 . .
N N2 1.1352(3) 0.1102(2) 0.1657(2) 0.0352(6) Uani d . 1 . .
N N3 0.8708(3) -0.3096(3) 0.5314(3) 0.0458(7) Uani d . 1 . .
N N4 0.7479(3) 0.0770(2) 0.1510(2) 0.0354(7) Uani d . 1 . .
N N5 0.5246(3) -0.3041(3) 0.5642(3) 0.0455(7) Uani d . 1 . .
N N6 0.8372(3) 0.3109(2) 0.3871(2) 0.0361(7) Uani d . 1 . .
N N7 0.4978(3) 0.2066(3) 0.8974(3) 0.0566(9) Uani d . 1 . .
C C1 1.0834(3) 0.3037(3) 0.0811(3) 0.0381(8) Uani d . 1 . .
H H1A 1.1088 0.3867 0.0680 0.046 Uiso calc R 1 . .
H H1B 1.1120 0.2813 0.0052 0.046 Uiso calc R 1 . .
C C2 1.1598(3) 0.2351(2) 0.1490(3) 0.0381(8) Uani d . 1 . .
H H2A 1.2583 0.2544 0.1084 0.046 Uiso calc R 1 . .
H H2B 1.1319 0.2575 0.2248 0.046 Uiso calc R 1 . .
C C3 1.0620(3) 0.0478(3) 0.2639(3) 0.0336(8) Uani d . 1 . .
H H3 1.0176 0.0862 0.3256 0.040 Uiso calc R 1 . .
C C4 1.0438(3) -0.0738(3) 0.2849(3) 0.0308(7) Uani d . 1 . .
C C5 1.1155(3) -0.1371(3) 0.1946(3) 0.0324(8) Uani d . 1 . .
C C6 1.1040(3) -0.2603(3) 0.2275(3) 0.0389(8) Uani d . 1 . .
H H6 1.1518 -0.3051 0.1721 0.047 Uiso calc R 1 . .
C C7 1.0271(3) -0.3153(3) 0.3355(3) 0.0377(8) Uani d . 1 . .
H H7 1.0223 -0.3971 0.3547 0.045 Uiso calc R 1 . .
C C8 0.9544(3) -0.2504(3) 0.4190(3) 0.0343(8) Uani d . 1 . .
C C9 0.9646(3) -0.1321(3) 0.3945(3) 0.0323(7) Uani d . 1 . .
H H9 0.9175 -0.0898 0.4524 0.039 Uiso calc R 1 . .
C C10 0.8749(3) 0.2637(3) 0.0560(3) 0.0366(8) Uani d . 1 . .
H H10A 0.9375 0.2169 0.0044 0.044 Uiso calc R 1 . .
H H10B 0.8665 0.3378 0.0083 0.044 Uiso calc R 1 . .
C C11 0.7373(3) 0.2011(3) 0.1132(3) 0.0381(8) Uani d . 1 . .
H H11A 0.6827 0.2347 0.1803 0.046 Uiso calc R 1 . .
H H11B 0.6896 0.2122 0.0589 0.046 Uiso calc R 1 . .
C C12 0.7036(3) 0.0251(3) 0.2570(3) 0.0345(8) Uani d . 1 . .
H H12 0.6720 0.0712 0.3140 0.041 Uiso calc R 1 . .
C C13 0.6991(3) -0.0966(3) 0.2943(3) 0.0317(7) Uani d . 1 . .
C C14 0.7506(4) -0.1716(3) 0.2118(3) 0.0388(8) Uani d . 1 . .
C C15 0.7267(4) -0.2933(3) 0.2577(3) 0.0448(9) Uani d . 1 . .
H H15 0.7619 -0.3456 0.2071 0.054 Uiso calc R 1 . .
C C16 0.6556(3) -0.3364(3) 0.3706(3) 0.0401(8) Uani d . 1 . .
H H16 0.6389 -0.4173 0.3977 0.048 Uiso calc R 1 . .
C C17 0.6071(3) -0.2591(3) 0.4471(3) 0.0329(8) Uani d . 1 . .
C C18 0.6295(3) -0.1425(3) 0.4103(3) 0.0329(8) Uani d . 1 . .
H H18 0.5977 -0.0925 0.4637 0.039 Uiso calc R 1 . .
C C19 0.8723(4) 0.3882(3) 0.1849(3) 0.0386(8) Uani d . 1 . .
H H19A 0.7726 0.3806 0.2069 0.046 Uiso calc R 1 . .
H H19B 0.9062 0.4583 0.1245 0.046 Uiso calc R 1 . .
C C20 0.9027(4) 0.4034(3) 0.2889(3) 0.0394(8) Uani d . 1 . .
H H20A 1.0021 0.4043 0.2694 0.047 Uiso calc R 1 . .
H H20B 0.8703 0.4785 0.3093 0.047 Uiso calc R 1 . .
C C21 0.7671(3) 0.3281(3) 0.4904(3) 0.0359(8) Uani d . 1 . .
H H21 0.7578 0.4052 0.5025 0.043 Uiso calc R 1 . .
C C22 0.7048(3) 0.2381(3) 0.5843(3) 0.0344(8) Uani d . 1 . .
C C23 0.7173(3) 0.1188(3) 0.5718(3) 0.0378(8) Uani d . 1 . .
C C24 0.6567(3) 0.0327(3) 0.6723(3) 0.0436(9) Uani d . 1 . .
H H24 0.6650 -0.0463 0.6666 0.052 Uiso calc R 1 . .
C C25 0.5872(3) 0.0604(3) 0.7763(3) 0.0446(9) Uani d . 1 . .
H H25 0.5484 0.0012 0.8421 0.054 Uiso calc R 1 . .
C C26 0.5731(3) 0.1773(3) 0.7858(3) 0.0419(9) Uani d . 1 . .
C C27 0.6304(3) 0.2637(3) 0.6931(3) 0.0400(8) Uani d . 1 . .
H H27 0.6201 0.3419 0.7018 0.048 Uiso calc R 1 . .
N N8 0.2620(4) 0.5168(3) 0.1139(4) 0.0889(14) Uani d . 1 . .
C C28 0.4516(4) 0.4093(4) 0.1626(4) 0.0712(13) Uani d . 1 . .
H H28A 0.4123 0.3395 0.2205 0.107 Uiso calc R 1 . .
H H28B 0.4975 0.4587 0.1924 0.107 Uiso calc R 1 . .
H H28C 0.5173 0.3877 0.0931 0.107 Uiso calc R 1 . .
C C29 0.3459(4) 0.4707(3) 0.1358(3) 0.0549(10) Uani d . 1 . .

loop_
_atom_site_aniso_label
_atom_site_aniso_U_11
_atom_site_aniso_U_22
_atom_site_aniso_U_33
_atom_site_aniso_U_12
_atom_site_aniso_U_13
_atom_site_aniso_U_23
O1 0.0633(17) 0.0335(13) 0.0328(14) 0.0035(13) -0.0115(12) -0.0087(11)
O2 0.072(2) 0.0692(18) 0.0320(15) -0.0026(15) -0.0059(13) -0.0066(14)
O3 0.084(2) 0.0460(17) 0.0602(19) -0.0093(15) -0.0123(16) 0.0112(15)
O4 0.094(2) 0.0395(14) 0.0328(15) 0.0145(15) -0.0087(14) -0.0099(12)
O5 0.0694(19) 0.0594(17) 0.0357(15) 0.0137(14) 0.0020(13) -0.0127(14)
O6 0.084(2) 0.0493(17) 0.0494(17) -0.0176(15) -0.0115(15) 0.0005(14)
O7 0.0633(18) 0.0406(14) 0.0415(15) 0.0102(13) -0.0127(13) -0.0110(12)
O8 0.103(3) 0.076(2) 0.0479(18) -0.0262(19) 0.0065(16) -0.0275(17)
O9 0.087(2) 0.101(2) 0.0378(17) 0.029(2) 0.0163(16) 0.0149(17)
N1 0.0443(17) 0.0281(14) 0.0238(14) 0.0091(12) -0.0097(13) -0.0097(12)
N2 0.0330(16) 0.0322(15) 0.0364(16) 0.0019(13) -0.0102(13) -0.0029(13)
N3 0.0440(19) 0.054(2) 0.0355(18) -0.0034(16) -0.0133(15) -0.0012(16)
N4 0.0418(17) 0.0320(15) 0.0285(15) 0.0032(13) -0.0096(13) -0.0040(13)
N5 0.0449(19) 0.0459(19) 0.0407(18) 0.0015(16) -0.0109(15) -0.0072(16)
N6 0.0416(17) 0.0404(16) 0.0278(15) 0.0046(13) -0.0122(13) -0.0117(13)
N7 0.041(2) 0.080(3) 0.039(2) -0.0021(19) -0.0043(16) -0.010(2)
C1 0.046(2) 0.0312(18) 0.0274(18) -0.0015(16) -0.0009(16) -0.0082(15)
C2 0.042(2) 0.0310(18) 0.039(2) 0.0011(16) -0.0113(17) -0.0085(16)
C3 0.0307(19) 0.0388(19) 0.0314(18) 0.0094(15) -0.0090(15) -0.0130(16)
C4 0.0327(19) 0.0322(18) 0.0291(18) 0.0045(15) -0.0124(15) -0.0086(15)
C5 0.0358(19) 0.0339(18) 0.0292(19) 0.0031(15) -0.0150(16) -0.0044(16)
C6 0.045(2) 0.0383(19) 0.038(2) 0.0089(17) -0.0175(17) -0.0149(17)
C7 0.050(2) 0.0295(17) 0.042(2) 0.0021(16) -0.0262(19) -0.0080(16)
C8 0.0319(19) 0.042(2) 0.0293(18) -0.0027(16) -0.0135(15) -0.0030(16)
C9 0.0291(18) 0.0388(19) 0.0294(18) 0.0076(15) -0.0106(15) -0.0087(15)
C10 0.050(2) 0.0351(18) 0.0230(17) 0.0054(16) -0.0114(16) -0.0071(15)
C11 0.048(2) 0.0372(19) 0.0299(18) 0.0109(17) -0.0148(17) -0.0092(16)
C12 0.0306(19) 0.041(2) 0.036(2) 0.0067(15) -0.0126(16) -0.0181(17)
C13 0.0313(19) 0.0330(18) 0.0311(18) 0.0050(15) -0.0101(15) -0.0106(15)
C14 0.045(2) 0.040(2) 0.032(2) 0.0098(17) -0.0143(17) -0.0088(17)
C15 0.059(2) 0.038(2) 0.038(2) 0.0122(18) -0.0147(19) -0.0171(17)
C16 0.045(2) 0.0348(19) 0.043(2) 0.0058(16) -0.0190(18) -0.0093(17)
C17 0.0287(19) 0.0395(19) 0.0290(18) 0.0020(15) -0.0091(15) -0.0068(16)
C18 0.0311(19) 0.0385(19) 0.0328(19) 0.0054(15) -0.0123(15) -0.0152(16)
C19 0.057(2) 0.0314(18) 0.0251(18) 0.0093(16) -0.0133(16) -0.0057(15)
C20 0.050(2) 0.0349(19) 0.0307(19) 0.0044(17) -0.0093(16) -0.0114(16)
C21 0.040(2) 0.0373(19) 0.034(2) 0.0062(16) -0.0170(17) -0.0110(16)
C22 0.0310(19) 0.041(2) 0.036(2) 0.0057(15) -0.0157(16) -0.0123(17)
C23 0.0314(19) 0.046(2) 0.039(2) 0.0077(16) -0.0170(17) -0.0101(18)
C24 0.037(2) 0.042(2) 0.050(2) 0.0075(17) -0.0165(18) -0.0051(19)
C25 0.030(2) 0.053(2) 0.044(2) 0.0003(17) -0.0125(17) 0.0064(19)
C26 0.032(2) 0.061(2) 0.032(2) 0.0016(18) -0.0102(16) -0.0096(18)
C27 0.037(2) 0.047(2) 0.037(2) -0.0007(17) -0.0115(17) -0.0134(18)
N8 0.091(3) 0.051(2) 0.151(4) 0.020(2) -0.069(3) -0.033(2)
C28 0.069(3) 0.075(3) 0.066(3) 0.011(3) -0.029(2) 0.000(2)
C29 0.063(3) 0.039(2) 0.063(3) 0.003(2) -0.022(2) -0.014(2)

loop_
_atom_type_symbol
_atom_type_description
_atom_type_scat_dispersion_real
_atom_type_scat_dispersion_imag
_atom_type_scat_source
C C 0.0033 0.0016 'International Tables Vol C Tables 4.2.6.8 and 6.1.1.4'
H H 0.0000 0.0000 'International Tables Vol C Tables 4.2.6.8 and 6.1.1.4'
N N 0.0061 0.0033 'International Tables Vol C Tables 4.2.6.8 and 6.1.1.4'
O O 0.0106 0.0060 'International Tables Vol C Tables 4.2.6.8 and 6.1.1.4'

loop_
_geom_angle_atom_site_label_1
_geom_angle_atom_site_label_2
_geom_angle_atom_site_label_3
_geom_angle_site_symmetry_1
_geom_angle_site_symmetry_3
_geom_angle
_geom_angle_publ_flag
C5 O1 H1O . . 109.5 ?
C14 O4 H4O . . 109.5 ?
C23 O7 H7O . . 109.5 ?
C10 N1 C19 . . 109.5(2) ?
C10 N1 C1 . . 110.2(2) ?
C19 N1 C1 . . 111.7(2) ?
C3 N2 C2 . . 122.7(3) ?
O2 N3 O3 . . 121.7(3) ?
O2 N3 C8 . . 119.1(3) ?
O3 N3 C8 . . 119.2(3) ?
C12 N4 C11 . . 123.9(3) ?
O5 N5 O6 . . 121.5(3) ?
O5 N5 C17 . . 119.3(3) ?
O6 N5 C17 . . 119.2(3) ?
C21 N6 C20 . . 123.8(3) ?
O9 N7 O8 . . 122.7(3) ?
O9 N7 C26 . . 118.5(4) ?
O8 N7 C26 . . 118.8(3) ?
N1 C1 C2 . . 113.8(3) ?
N1 C1 H1A . . 108.8 ?
C2 C1 H1A . . 108.8 ?
N1 C1 H1B . . 108.8 ?
C2 C1 H1B . . 108.8 ?
H1A C1 H1B . . 107.7 ?
N2 C2 C1 . . 112.5(3) ?
N2 C2 H2A . . 109.1 ?
C1 C2 H2A . . 109.1 ?
N2 C2 H2B . . 109.1 ?
C1 C2 H2B . . 109.1 ?
H2A C2 H2B . . 107.8 ?
N2 C3 C4 . . 124.2(3) ?
N2 C3 H3 . . 117.9 ?
C4 C3 H3 . . 117.9 ?
C9 C4 C3 . . 119.2(3) ?
C9 C4 C5 . . 120.8(3) ?
C3 C4 C5 . . 119.9(3) ?
O1 C5 C6 . . 122.0(3) ?
O1 C5 C4 . . 122.0(3) ?
C6 C5 C4 . . 116.0(3) ?
C7 C6 C5 . . 122.2(3) ?
C7 C6 H6 . . 118.9 ?
C5 C6 H6 . . 118.9 ?
C6 C7 C8 . . 119.9(3) ?
C6 C7 H7 . . 120.0 ?
C8 C7 H7 . . 120.0 ?
C9 C8 C7 . . 121.0(3) ?
C9 C8 N3 . . 119.8(3) ?
C7 C8 N3 . . 119.3(3) ?
C8 C9 C4 . . 120.1(3) ?
C8 C9 H9 . . 119.9 ?
C4 C9 H9 . . 119.9 ?
N1 C10 C11 . . 113.3(3) ?
N1 C10 H10A . . 108.9 ?
C11 C10 H10A . . 108.9 ?
N1 C10 H10B . . 108.9 ?
C11 C10 H10B . . 108.9 ?
H10A C10 H10B . . 107.7 ?
N4 C11 C10 . . 111.9(3) ?
N4 C11 H11A . . 109.2 ?
C10 C11 H11A . . 109.2 ?
N4 C11 H11B . . 109.2 ?
C10 C11 H11B . . 109.2 ?
H11A C11 H11B . . 107.9 ?
N4 C12 C13 . . 124.4(3) ?
N4 C12 H12 . . 117.8 ?
C13 C12 H12 . . 117.8 ?
C18 C13 C12 . . 118.3(3) ?
C18 C13 C14 . . 120.7(3) ?
C12 C13 C14 . . 120.6(3) ?
O4 C14 C15 . . 121.7(3) ?
O4 C14 C13 . . 122.4(3) ?
C15 C14 C13 . . 115.9(3) ?
C16 C15 C14 . . 122.6(3) ?
C16 C15 H15 . . 118.7 ?
C14 C15 H15 . . 118.7 ?
C15 C16 C17 . . 119.0(3) ?
C15 C16 H16 . . 120.5 ?
C17 C16 H16 . . 120.5 ?
C18 C17 C16 . . 121.7(3) ?
C18 C17 N5 . . 119.3(3) ?
C16 C17 N5 . . 118.9(3) ?
C17 C18 C13 . . 120.0(3) ?
C17 C18 H18 . . 120.0 ?
C13 C18 H18 . . 120.0 ?
N1 C19 C20 . . 113.4(3) ?
N1 C19 H19A . . 108.9 ?
C20 C19 H19A . . 108.9 ?
N1 C19 H19B . . 108.9 ?
C20 C19 H19B . . 108.9 ?
H19A C19 H19B . . 107.7 ?
N6 C20 C19 . . 111.5(3) ?
N6 C20 H20A . . 109.3 ?
C19 C20 H20A . . 109.3 ?
N6 C20 H20B . . 109.3 ?
C19 C20 H20B . . 109.3 ?
H20A C20 H20B . . 108.0 ?
N6 C21 C22 . . 123.3(3) ?
N6 C21 H21 . . 118.4 ?
C22 C21 H21 . . 118.4 ?
C21 C22 C27 . . 119.9(3) ?
C21 C22 C23 . . 121.0(3) ?
C27 C22 C23 . . 119.1(3) ?
O7 C23 C24 . . 121.3(3) ?
O7 C23 C22 . . 121.2(3) ?
C24 C23 C22 . . 117.5(3) ?
C25 C24 C23 . . 121.9(3) ?
C25 C24 H24 . . 119.1 ?
C23 C24 H24 . . 119.1 ?
C24 C25 C26 . . 119.6(3) ?
C24 C25 H25 . . 120.2 ?
C26 C25 H25 . . 120.2 ?
C27 C26 C25 . . 121.3(3) ?
C27 C26 N7 . . 119.3(3) ?
C25 C26 N7 . . 119.5(3) ?
C26 C27 C22 . . 120.6(3) ?
C26 C27 H27 . . 119.7 ?
C22 C27 H27 . . 119.7 ?
C29 C28 H28A . . 109.5 ?
C29 C28 H28B . . 109.5 ?
H28A C28 H28B . . 109.5 ?
C29 C28 H28C . . 109.5 ?
H28A C28 H28C . . 109.5 ?
H28B C28 H28C . . 109.5 ?
N8 C29 C28 . . 178.4(4) ?

loop_
_geom_bond_atom_site_label_1
_geom_bond_atom_site_label_2
_geom_bond_site_symmetry_2
_geom_bond_distance
_geom_bond_publ_flag
O1 C5 . 1.262(4) ?
O1 H1O . 0.8400 ?
O2 N3 . 1.239(3) ?
O3 N3 . 1.240(4) ?
O4 C14 . 1.252(4) ?
O4 H4O . 0.8400 ?
O5 N5 . 1.236(3) ?
O6 N5 . 1.238(3) ?
O7 C23 . 1.286(4) ?
O7 H7O . 0.8400 ?
O8 N7 . 1.227(4) ?
O9 N7 . 1.222(4) ?
N1 C10 . 1.470(4) ?
N1 C19 . 1.471(4) ?
N1 C1 . 1.480(4) ?
N2 C3 . 1.297(4) ?
N2 C2 . 1.466(4) ?
N3 C8 . 1.432(4) ?
N4 C12 . 1.291(4) ?
N4 C11 . 1.469(4) ?
N5 C17 . 1.431(4) ?
N6 C21 . 1.307(4) ?
N6 C20 . 1.460(4) ?
N7 C26 . 1.458(4) ?
C1 C2 . 1.514(4) ?
C1 H1A . 0.9900 ?
C1 H1B . 0.9900 ?
C2 H2A . 0.9900 ?
C2 H2B . 0.9900 ?
C3 C4 . 1.416(4) ?
C3 H3 . 0.9500 ?
C4 C9 . 1.393(4) ?
C4 C5 . 1.457(4) ?
C5 C6 . 1.432(4) ?
C6 C7 . 1.360(4) ?
C6 H6 . 0.9500 ?
C7 C8 . 1.413(4) ?
C7 H7 . 0.9500 ?
C8 C9 . 1.372(4) ?
C9 H9 . 0.9500 ?
C10 C11 . 1.507(4) ?
C10 H10A . 0.9900 ?
C10 H10B . 0.9900 ?
C11 H11A . 0.9900 ?
C11 H11B . 0.9900 ?
C12 C13 . 1.422(4) ?
C12 H12 . 0.9500 ?
C13 C18 . 1.396(4) ?
C13 C14 . 1.450(4) ?
C14 C15 . 1.436(4) ?
C15 C16 . 1.361(4) ?
C15 H15 . 0.9500 ?
C16 C17 . 1.414(4) ?
C16 H16 . 0.9500 ?
C17 C18 . 1.366(4) ?
C18 H18 . 0.9500 ?
C19 C20 . 1.523(4) ?
C19 H19A . 0.9900 ?
C19 H19B . 0.9900 ?
C20 H20A . 0.9900 ?
C20 H20B . 0.9900 ?
C21 C22 . 1.406(4) ?
C21 H21 . 0.9500 ?
C22 C27 . 1.410(4) ?
C22 C23 . 1.446(4) ?
C23 C24 . 1.424(5) ?
C24 C25 . 1.359(5) ?
C24 H24 . 0.9500 ?
C25 C26 . 1.410(5) ?
C25 H25 . 0.9500 ?
C26 C27 . 1.364(4) ?
C27 H27 . 0.9500 ?
N8 C29 . 1.126(5) ?
C28 C29 . 1.432(5) ?
C28 H28A . 0.9800 ?
C28 H28B . 0.9800 ?
C28 H28C . 0.9800 ?

loop_
_geom_hbond_atom_site_label_D
_geom_hbond_atom_site_label_H
_geom_hbond_atom_site_label_A
_geom_hbond_site_symmetry_A
_geom_hbond_distance_DH
_geom_hbond_distance_HA
_geom_hbond_distance_DA
_geom_hbond_angle_DHA
O1 H1O N2 . 0.84 1.87 2.627(3) 148.7
O4 H4O N4 . 0.84 1.92 2.665(3) 147.4
O7 H7O N6 . 0.84 1.85 2.607(3) 148.7
C1 H1A N8 1_655 0.99 2.56 3.369(5) 139.3
C1 H1B O4 2_755 0.99 2.41 3.290(4) 148.0
C2 H2B O2 2_756 0.99 2.44 3.300(4) 145.5
C3 H3 O7 . 0.95 2.53 3.297(4) 138.0
C6 H6 N8 1_645 0.95 2.49 3.360(5) 153.0
C9 H9 O7 . 0.95 2.55 3.328(4) 139.0
C11 H11A O5 2_656 0.99 2.40 3.331(4) 157.1
C12 H12 O5 2_656 0.95 2.54 3.339(4) 142.1
C16 H16 O6 2_646 0.95 2.51 3.330(4) 144.8
C25 H25 O9 2_657 0.95 2.48 3.359(4) 153.3

loop_
_geom_torsion_atom_site_label_1
_geom_torsion_atom_site_label_2
_geom_torsion_atom_site_label_3
_geom_torsion_atom_site_label_4
_geom_torsion_site_symmetry_1
_geom_torsion_site_symmetry_2
_geom_torsion_site_symmetry_3
_geom_torsion_site_symmetry_4
_geom_torsion
_geom_torsion_publ_flag
C10 N1 C1 C2 . . . . -131.8(3) ?
C19 N1 C1 C2 . . . . 106.1(3) ?
C3 N2 C2 C1 . . . . -107.8(3) ?
N1 C1 C2 N2 . . . . 62.4(3) ?
C2 N2 C3 C4 . . . . -175.4(3) ?
N2 C3 C4 C9 . . . . 178.9(3) ?
N2 C3 C4 C5 . . . . 3.2(5) ?
C9 C4 C5 O1 . . . . 179.2(3) ?
C3 C4 C5 O1 . . . . -5.1(5) ?
C9 C4 C5 C6 . . . . -2.9(4) ?
C3 C4 C5 C6 . . . . 172.7(3) ?
O1 C5 C6 C7 . . . . -179.9(3) ?
C4 C5 C6 C7 . . . . 2.3(4) ?
C5 C6 C7 C8 . . . . 0.5(5) ?
C6 C7 C8 C9 . . . . -2.8(5) ?
C6 C7 C8 N3 . . . . 178.3(3) ?
O2 N3 C8 C9 . . . . -2.3(4) ?
O3 N3 C8 C9 . . . . 176.7(3) ?
O2 N3 C8 C7 . . . . 176.6(3) ?
O3 N3 C8 C7 . . . . -4.5(4) ?
C7 C8 C9 C4 . . . . 2.2(4) ?
N3 C8 C9 C4 . . . . -179.0(3) ?
C3 C4 C9 C8 . . . . -174.9(3) ?
C5 C4 C9 C8 . . . . 0.8(4) ?
C19 N1 C10 C11 . . . . -79.5(3) ?
C1 N1 C10 C11 . . . . 157.2(2) ?
C12 N4 C11 C10 . . . . 114.6(3) ?
N1 C10 C11 N4 . . . . -78.8(3) ?
C11 N4 C12 C13 . . . . 172.5(3) ?
N4 C12 C13 C18 . . . . -170.1(3) ?
N4 C12 C13 C14 . . . . 2.4(5) ?
C18 C13 C14 O4 . . . . 177.3(3) ?
C12 C13 C14 O4 . . . . 5.0(5) ?
C18 C13 C14 C15 . . . . -0.8(4) ?
C12 C13 C14 C15 . . . . -173.0(3) ?
O4 C14 C15 C16 . . . . -175.5(3) ?
C13 C14 C15 C16 . . . . 2.5(5) ?
C14 C15 C16 C17 . . . . -2.2(5) ?
C15 C16 C17 C18 . . . . 0.1(5) ?
C15 C16 C17 N5 . . . . 175.8(3) ?
O5 N5 C17 C18 . . . . -2.8(4) ?
O6 N5 C17 C18 . . . . 175.5(3) ?
O5 N5 C17 C16 . . . . -178.6(3) ?
O6 N5 C17 C16 . . . . -0.3(4) ?
C16 C17 C18 C13 . . . . 1.6(5) ?
N5 C17 C18 C13 . . . . -174.1(3) ?
C12 C13 C18 C17 . . . . 171.2(3) ?
C14 C13 C18 C17 . . . . -1.2(4) ?
C10 N1 C19 C20 . . . . 167.1(3) ?
C1 N1 C19 C20 . . . . -70.5(3) ?
C21 N6 C20 C19 . . . . -132.3(3) ?
N1 C19 C20 N6 . . . . -67.3(4) ?
C20 N6 C21 C22 . . . . -179.8(3) ?
N6 C21 C22 C27 . . . . -179.8(3) ?
N6 C21 C22 C23 . . . . 1.2(5) ?
C21 C22 C23 O7 . . . . -2.5(5) ?
C27 C22 C23 O7 . . . . 178.4(3) ?
C21 C22 C23 C24 . . . . 177.0(3) ?
C27 C22 C23 C24 . . . . -2.0(4) ?
O7 C23 C24 C25 . . . . -179.3(3) ?
C22 C23 C24 C25 . . . . 1.2(5) ?
C23 C24 C25 C26 . . . . 0.5(5) ?
C24 C25 C26 C27 . . . . -1.5(5) ?
C24 C25 C26 N7 . . . . 179.6(3) ?
O9 N7 C26 C27 . . . . -176.8(3) ?
O8 N7 C26 C27 . . . . 6.0(5) ?
O9 N7 C26 C25 . . . . 2.1(5) ?
O8 N7 C26 C25 . . . . -175.1(3) ?
C25 C26 C27 C22 . . . . 0.6(5) ?
N7 C26 C27 C22 . . . . 179.5(3) ?
C21 C22 C27 C26 . . . . -177.9(3) ?
C23 C22 C27 C26 . . . . 1.2(5) ?
